data_4310226
loop_
_publ_author_name
'Carlos Platas-Iglesias'
'Lea Vaiana'
'David Esteban-G\'omez'
'Fernando Avecilla'
'Jos\'e Antonio Real'
'Andr\'es de Blas'
'Teresa Rodr\'iguez-Blas'

_publ_section_title
;
Electronic Structure Study of Seven-Coordinate First-Row Transition Metal
Complexes Derived from 1,10-Diaza-15-crown-5: A Successful Marriage of
Theory with Experiment
;
_journal_name_full 'Inorganic Chemistry'
_journal_page_first 9704
_journal_page_last 9713
_journal_paper_doi 10.1021/ic051119h
_journal_volume 44
_journal_year 2005
_chemical_formula_moiety 'C24 H36 N4 Ni O3, 2(Cl O4)'
_chemical_formula_sum 'C24 H36 Cl2 N4 Ni O11'
_chemical_formula_weight 686.18
_chemical_name_systematic
; 
 ? 
;
_space_group_IT_number 14
_symmetry_cell_setting monoclinic
_symmetry_space_group_name_Hall '-P 2ybc'
_symmetry_space_group_name_H-M 'P 1 21/c 1'
_atom_sites_solution_hydrogens geom
_atom_sites_solution_primary direct
_atom_sites_solution_secondary difmap
_audit_creation_method SHELXL-97
_cell_angle_alpha 90.00
_cell_angle_beta 92.354(17)
_cell_angle_gamma 90.00
_cell_formula_units_Z 4
_cell_length_a 18.122(4)
_cell_length_b 12.746(4)
_cell_length_c 12.378(4)
_cell_measurement_temperature 298(2)
_cell_volume 2856.7(14)
_computing_cell_refinement 'Siemens SAINT'
_computing_data_collection 'Siemens SMART'
_computing_data_reduction 'Siemens SHELXTL'
_computing_molecular_graphics 'Siemens SHELXTL'
_computing_publication_material 'Siemens SHELXTL'
_computing_structure_refinement 'SHELXL-97 (Sheldrick, 1997)'
_computing_structure_solution 'SHELXS-97 (Sheldrick, 1990)'
_diffrn_ambient_temperature 298(2)
_diffrn_measured_fraction_theta_full 0.992
_diffrn_measured_fraction_theta_max 0.992
_diffrn_measurement_device_type 'CCD area detector'
_diffrn_measurement_method 'phi and omega scans'
_diffrn_radiation_monochromator graphite
_diffrn_radiation_source 'fine-focus sealed tube'
_diffrn_radiation_type MoK\a
_diffrn_radiation_wavelength 0.71073
_diffrn_reflns_av_R_equivalents 0.0455
_diffrn_reflns_av_sigmaI/netI 0.0654
_diffrn_reflns_limit_h_max 23
_diffrn_reflns_limit_h_min -24
_diffrn_reflns_limit_k_max 16
_diffrn_reflns_limit_k_min -16
_diffrn_reflns_limit_l_max 16
_diffrn_reflns_limit_l_min -12
_diffrn_reflns_number 18756
_diffrn_reflns_theta_full 28.31
_diffrn_reflns_theta_max 28.31
_diffrn_reflns_theta_min 1.12
_exptl_absorpt_coefficient_mu 0.933
_exptl_absorpt_correction_T_max 0.8354
_exptl_absorpt_correction_T_min 0.7361
_exptl_absorpt_correction_type multi-scan
_exptl_absorpt_process_details 'Sadabs (Scheldrick, 1996)'
_exptl_crystal_colour Green
_exptl_crystal_density_diffrn 1.596
_exptl_crystal_density_method 'not measured'
_exptl_crystal_description Block
_exptl_crystal_F_000 1432
_exptl_crystal_size_max 0.35
_exptl_crystal_size_mid 0.30
_exptl_crystal_size_min 0.20
_refine_diff_density_max 0.545
_refine_diff_density_min -0.417
_refine_diff_density_rms 0.071
_refine_ls_extinction_method none
_refine_ls_goodness_of_fit_ref 1.020
_refine_ls_hydrogen_treatment mixed
_refine_ls_matrix_type full
_refine_ls_number_parameters 395
_refine_ls_number_reflns 7059
_refine_ls_number_restraints 0
_refine_ls_restrained_S_all 1.020
_refine_ls_R_factor_all 0.1113
_refine_ls_R_factor_gt 0.0572
_refine_ls_shift/su_max 0.001
_refine_ls_shift/su_mean 0.000
_refine_ls_structure_factor_coef Fsqd
_refine_ls_weighting_details 'calc w=1/[\s^2^(Fo^2^)+(0.0564P)^2^+1.7859P] where P=(Fo^2^+2Fc^2^)/3'
_refine_ls_weighting_scheme calc
_refine_ls_wR_factor_gt 0.1193
_refine_ls_wR_factor_ref 0.1435
_reflns_number_gt 4267
_reflns_number_total 7059
_reflns_threshold_expression >2sigma(I)
_cod_data_source_file ic051119hsi20050706_070852_4.cif
_cod_data_source_block Compound6
_cod_depositor_comments
;
The following automatic conversions were performed:
'_symmetry_cell_setting' value 'Monoclinic' changed to 'monoclinic'
according to '/home/saulius/struct/CIF-dictionaries/cif_core.dic'
dictionary named 'cif_core.dic' version 2.4.1 from 2010-06-29.

Automatic conversion script
Id: cif_fix_enum 1527 2010-12-29 10:47:43Z saulius 
;
_cod_original_cell_volume 2856.6(13)
_cod_database_code 4310226

loop_
_symmetry_equiv_pos_as_xyz
'x, y, z'
'-x, y+1/2, -z+1/2'
'-x, -y, -z'
'x, -y-1/2, z-1/2'

loop_
_atom_site_label
_atom_site_type_symbol
_atom_site_fract_x
_atom_site_fract_y
_atom_site_fract_z
_atom_site_U_iso_or_equiv
_atom_site_adp_type
_atom_site_occupancy
_atom_site_symmetry_multiplicity
_atom_site_calc_flag
_atom_site_refinement_flags
_atom_site_disorder_assembly
_atom_site_disorder_group
Ni1 Ni 0.24880(2) 0.50784(3) 0.26745(4) 0.03565(14) Uani 1 1 d . . .
O1 O 0.13585(15) 0.4735(2) 0.3791(2) 0.0547(7) Uani 1 1 d . . .
C1 C 0.32305(17) 0.7010(3) 0.3624(3) 0.0389(8) Uani 1 1 d . . .
N1 N 0.28703(17) 0.4754(2) 0.4445(2) 0.0463(7) Uani 1 1 d . . .
Cl1 Cl 0.38317(6) 0.36064(9) 0.76148(8) 0.0592(3) Uani 1 1 d . . .
O2 O 0.13711(12) 0.5722(2) 0.1945(2) 0.0481(6) Uani 1 1 d . . .
N2 N 0.26844(15) 0.5316(2) 0.0994(2) 0.0393(7) Uani 1 1 d . . .
C2 C 0.3607(2) 0.7808(3) 0.3123(3) 0.0549(10) Uani 1 1 d . . .
H2 H 0.3395 0.8142 0.2518 0.066 Uiso 1 1 calc R . .
Cl2 Cl 0.11274(5) 0.63636(7) 0.73555(8) 0.0476(2) Uani 1 1 d . . .
O3 O 0.36136(13) 0.4849(2) 0.2629(2) 0.0507(6) Uani 1 1 d . . .
N3 N 0.25317(16) 0.6653(2) 0.3173(3) 0.0396(7) Uani 1 1 d . . .
H3A H 0.222(2) 0.662(3) 0.367(4) 0.064(15) Uiso 1 1 d . . .
H3B H 0.235(2) 0.706(3) 0.272(3) 0.058(13) Uiso 1 1 d . . .
C3 C 0.4298(2) 0.8108(4) 0.3523(4) 0.0643(12) Uani 1 1 d . . .
H3 H 0.4555 0.8636 0.3181 0.077 Uiso 1 1 calc R . .
N4 N 0.2240(2) 0.3504(2) 0.2349(3) 0.0441(7) Uani 1 1 d . . .
H4A H 0.269(2) 0.320(3) 0.215(3) 0.060(12) Uiso 1 1 d . . .
H4B H 0.201(2) 0.322(3) 0.289(3) 0.060(13) Uiso 1 1 d . . .
C4 C 0.4603(2) 0.7630(4) 0.4416(4) 0.0643(12) Uani 1 1 d . . .
H4 H 0.5070 0.7831 0.4679 0.077 Uiso 1 1 calc R . .
O4 O 0.4189(3) 0.3401(4) 0.8601(3) 0.144(2) Uani 1 1 d . . .
C5 C 0.4229(2) 0.6851(3) 0.4937(3) 0.0568(11) Uani 1 1 d . . .
H5 H 0.4438 0.6544 0.5558 0.068 Uiso 1 1 calc R . .
O5 O 0.3126(2) 0.4019(5) 0.7772(4) 0.169(3) Uani 1 1 d . . .
C6 C 0.35293(19) 0.6517(3) 0.4532(3) 0.0410(8) Uani 1 1 d . . .
O6 O 0.4235(2) 0.4332(3) 0.7027(3) 0.0930(11) Uani 1 1 d . . .
C7 C 0.3099(2) 0.5703(3) 0.5105(3) 0.0480(9) Uani 1 1 d . . .
H7A H 0.2657 0.6031 0.5367 0.058 Uiso 1 1 calc R . .
H7B H 0.3393 0.5468 0.5731 0.058 Uiso 1 1 calc R . .
O7 O 0.3722(2) 0.2673(3) 0.6970(3) 0.0964(11) Uani 1 1 d . . .
C8 C 0.3517(2) 0.4042(3) 0.4322(3) 0.0584(11) Uani 1 1 d . . .
H8A H 0.3341 0.3355 0.4093 0.070 Uiso 1 1 calc R . .
H8B H 0.3777 0.3962 0.5018 0.070 Uiso 1 1 calc R . .
O8 O 0.05280(18) 0.6683(3) 0.6681(3) 0.0953(12) Uani 1 1 d . . .
C9 C 0.4043(2) 0.4447(3) 0.3517(3) 0.0580(11) Uani 1 1 d . . .
H9A H 0.4351 0.4996 0.3839 0.070 Uiso 1 1 calc R . .
H9B H 0.4360 0.3886 0.3281 0.070 Uiso 1 1 calc R . .
O9 O 0.11206(18) 0.6911(3) 0.8361(3) 0.0858(10) Uani 1 1 d . . .
C10 C 0.3989(2) 0.5135(4) 0.1676(3) 0.0606(11) Uani 1 1 d . . .
H10A H 0.4140 0.4513 0.1290 0.073 Uiso 1 1 calc R . .
H10B H 0.4424 0.5550 0.1863 0.073 Uiso 1 1 calc R . .
O10 O 0.10829(19) 0.5269(2) 0.7514(3) 0.0887(11) Uani 1 1 d . . .
C11 C 0.3446(2) 0.5761(3) 0.0998(3) 0.0563(10) Uani 1 1 d . . .
H11A H 0.3436 0.6474 0.1270 0.068 Uiso 1 1 calc R . .
H11B H 0.3609 0.5787 0.0261 0.068 Uiso 1 1 calc R . .
O11 O 0.18015(15) 0.6625(2) 0.6859(3) 0.0709(9) Uani 1 1 d . . .
C12 C 0.2157(2) 0.6078(3) 0.0499(3) 0.0508(9) Uani 1 1 d . . .
H12A H 0.2177 0.6032 -0.0282 0.061 Uiso 1 1 calc R . .
H12B H 0.2309 0.6781 0.0711 0.061 Uiso 1 1 calc R . .
C13 C 0.1364(2) 0.5907(3) 0.0817(3) 0.0482(9) Uani 1 1 d . . .
H13A H 0.1068 0.6521 0.0637 0.058 Uiso 1 1 calc R . .
H13B H 0.1152 0.5309 0.0430 0.058 Uiso 1 1 calc R . .
C14 C 0.06678(19) 0.5449(3) 0.2320(4) 0.0552(10) Uani 1 1 d . . .
H14A H 0.0510 0.4778 0.2021 0.066 Uiso 1 1 calc R . .
H14B H 0.0305 0.5976 0.2103 0.066 Uiso 1 1 calc R . .
C15 C 0.0744(2) 0.5386(3) 0.3525(4) 0.0580(11) Uani 1 1 d . . .
H15A H 0.0822 0.6081 0.3830 0.070 Uiso 1 1 calc R . .
H15B H 0.0300 0.5093 0.3815 0.070 Uiso 1 1 calc R . .
C16 C 0.1557(2) 0.4721(4) 0.4906(3) 0.0642(12) Uani 1 1 d . . .
H16A H 0.1191 0.4339 0.5299 0.077 Uiso 1 1 calc R . .
H16B H 0.1584 0.5432 0.5185 0.077 Uiso 1 1 calc R . .
C17 C 0.2293(2) 0.4199(3) 0.5047(3) 0.0603(11) Uani 1 1 d . . .
H17A H 0.2438 0.4182 0.5810 0.072 Uiso 1 1 calc R . .
H17B H 0.2253 0.3481 0.4793 0.072 Uiso 1 1 calc R . .
C18 C 0.26903(19) 0.4313(3) 0.0361(3) 0.0460(9) Uani 1 1 d . . .
H18A H 0.3096 0.3879 0.0633 0.055 Uiso 1 1 calc R . .
H18B H 0.2775 0.4473 -0.0390 0.055 Uiso 1 1 calc R . .
C19 C 0.19827(19) 0.3707(3) 0.0423(3) 0.0403(8) Uani 1 1 d . . .
C20 C 0.1531(2) 0.3537(3) -0.0498(3) 0.0528(10) Uani 1 1 d . . .
H20 H 0.1682 0.3759 -0.1170 0.063 Uiso 1 1 calc R . .
C21 C 0.0860(2) 0.3040(3) -0.0415(4) 0.0608(11) Uani 1 1 d . . .
H21 H 0.0559 0.2936 -0.1032 0.073 Uiso 1 1 calc R . .
C22 C 0.0631(2) 0.2699(3) 0.0559(4) 0.0652(12) Uani 1 1 d . . .
H22 H 0.0172 0.2380 0.0608 0.078 Uiso 1 1 calc R . .
C23 C 0.1086(2) 0.2831(3) 0.1479(3) 0.0560(10) Uani 1 1 d . . .
H23 H 0.0937 0.2588 0.2144 0.067 Uiso 1 1 calc R . .
C24 C 0.17659(18) 0.3328(3) 0.1401(3) 0.0377(8) Uani 1 1 d . . .

loop_
_atom_site_aniso_label
_atom_site_aniso_U_11
_atom_site_aniso_U_22
_atom_site_aniso_U_33
_atom_site_aniso_U_23
_atom_site_aniso_U_13
_atom_site_aniso_U_12
Ni1 0.0303(2) 0.0355(2) 0.0409(2) -0.00026(19) -0.00131(17) 0.00099(18)
O1 0.0559(16) 0.0594(17) 0.0489(16) -0.0091(12) 0.0047(13) -0.0010(13)
C1 0.0293(16) 0.0414(19) 0.046(2) -0.0075(15) -0.0031(15) 0.0014(14)
N1 0.0592(19) 0.0382(16) 0.0408(17) 0.0011(13) -0.0054(15) 0.0009(14)
Cl1 0.0509(6) 0.0784(7) 0.0477(6) 0.0108(5) -0.0049(4) -0.0118(5)
O2 0.0320(13) 0.0596(16) 0.0526(16) -0.0016(12) 0.0006(11) -0.0035(11)
N2 0.0351(15) 0.0430(16) 0.0399(16) 0.0025(12) 0.0023(12) -0.0030(12)
C2 0.053(2) 0.058(2) 0.054(2) -0.0030(19) 0.0011(19) -0.0141(19)
Cl2 0.0386(5) 0.0503(5) 0.0533(6) 0.0046(4) -0.0043(4) -0.0041(4)
O3 0.0326(12) 0.0690(18) 0.0501(15) -0.0008(13) -0.0048(11) 0.0095(12)
N3 0.0312(16) 0.0385(17) 0.0481(19) 0.0020(15) -0.0096(15) 0.0017(13)
C3 0.051(2) 0.071(3) 0.071(3) -0.014(2) 0.009(2) -0.017(2)
N4 0.0521(19) 0.0426(18) 0.0370(18) 0.0003(14) -0.0061(15) -0.0002(15)
C4 0.036(2) 0.074(3) 0.083(3) -0.024(3) 0.002(2) -0.008(2)
O4 0.164(4) 0.162(4) 0.099(3) 0.062(3) -0.082(3) -0.061(3)
C5 0.043(2) 0.064(3) 0.061(3) -0.018(2) -0.0177(19) 0.0123(19)
O5 0.077(3) 0.322(8) 0.111(4) -0.073(4) 0.018(3) 0.039(4)
C6 0.0400(18) 0.0407(19) 0.042(2) -0.0088(15) -0.0046(16) 0.0052(15)
O6 0.109(3) 0.085(2) 0.084(2) 0.0246(19) -0.015(2) -0.038(2)
C7 0.059(2) 0.049(2) 0.036(2) -0.0059(16) -0.0055(17) 0.0021(18)
O7 0.109(3) 0.074(2) 0.104(3) -0.007(2) -0.007(2) -0.026(2)
C8 0.079(3) 0.048(2) 0.046(2) -0.0048(18) -0.027(2) 0.023(2)
O8 0.066(2) 0.096(3) 0.120(3) 0.032(2) -0.047(2) -0.0073(18)
C9 0.050(2) 0.060(2) 0.062(3) -0.016(2) -0.019(2) 0.024(2)
O9 0.080(2) 0.115(3) 0.064(2) -0.0183(19) 0.0195(18) -0.007(2)
C10 0.0335(19) 0.089(3) 0.059(3) -0.010(2) 0.0045(18) -0.010(2)
O10 0.086(2) 0.0573(19) 0.122(3) 0.0294(19) -0.006(2) -0.0054(17)
C11 0.042(2) 0.069(3) 0.059(3) 0.000(2) 0.0121(19) -0.0157(19)
O11 0.0550(17) 0.077(2) 0.083(2) -0.0261(17) 0.0233(16) -0.0213(15)
C12 0.058(2) 0.054(2) 0.040(2) 0.0072(17) -0.0070(18) 0.0069(18)
C13 0.045(2) 0.049(2) 0.050(2) 0.0003(17) -0.0109(18) 0.0094(17)
C14 0.0296(19) 0.057(2) 0.079(3) -0.002(2) -0.0016(19) -0.0014(16)
C15 0.037(2) 0.067(3) 0.071(3) -0.010(2) 0.016(2) -0.0042(19)
C16 0.070(3) 0.076(3) 0.048(3) -0.003(2) 0.013(2) -0.022(2)
C17 0.088(3) 0.051(2) 0.041(2) 0.0090(18) -0.009(2) -0.015(2)
C18 0.044(2) 0.057(2) 0.037(2) -0.0059(17) 0.0088(16) 0.0024(17)
C19 0.0397(19) 0.0414(19) 0.0395(19) -0.0059(15) -0.0007(15) 0.0038(15)
C20 0.060(2) 0.054(2) 0.044(2) -0.0040(18) -0.0076(19) 0.0068(19)
C21 0.051(2) 0.063(3) 0.067(3) -0.009(2) -0.023(2) 0.004(2)
C22 0.042(2) 0.064(3) 0.090(4) -0.017(3) 0.000(2) -0.009(2)
C23 0.055(2) 0.059(2) 0.055(3) -0.0033(19) 0.009(2) -0.012(2)
C24 0.0381(18) 0.0377(18) 0.0369(19) -0.0035(14) -0.0041(15) 0.0037(14)

loop_
_atom_type_symbol
_atom_type_description
_atom_type_scat_dispersion_real
_atom_type_scat_dispersion_imag
_atom_type_scat_source
C C 0.0033 0.0016 'International Tables Vol C Tables 4.2.6.8 and 6.1.1.4'
H H 0.0000 0.0000 'International Tables Vol C Tables 4.2.6.8 and 6.1.1.4'
N N 0.0061 0.0033 'International Tables Vol C Tables 4.2.6.8 and 6.1.1.4'
O O 0.0106 0.0060 'International Tables Vol C Tables 4.2.6.8 and 6.1.1.4'
Cl Cl 0.1484 0.1585 'International Tables Vol C Tables 4.2.6.8 and 6.1.1.4'
Ni Ni 0.3393 1.1124 'International Tables Vol C Tables 4.2.6.8 and 6.1.1.4'

loop_
_geom_angle_atom_site_label_1
_geom_angle_atom_site_label_2
_geom_angle_atom_site_label_3
_geom_angle
_geom_angle_site_symmetry_1
_geom_angle_site_symmetry_3
_geom_angle_publ_flag
O3 Ni1 N4 93.63(12) . . ?
O3 Ni1 N3 96.77(11) . . ?
N4 Ni1 N3 168.10(14) . . ?
O3 Ni1 N2 77.90(11) . . ?
N4 Ni1 N2 89.51(12) . . ?
N3 Ni1 N2 98.29(13) . . ?
O3 Ni1 N1 75.04(11) . . ?
N4 Ni1 N1 93.72(11) . . ?
N3 Ni1 N1 83.44(12) . . ?
N2 Ni1 N1 152.89(11) . . ?
O3 Ni1 O2 151.99(10) . . ?
N4 Ni1 O2 95.00(11) . . ?
N3 Ni1 O2 78.41(10) . . ?
N2 Ni1 O2 75.59(10) . . ?
N1 Ni1 O2 130.72(10) . . ?
O3 Ni1 O1 143.64(10) . . ?
N4 Ni1 O1 76.68(12) . . ?
N3 Ni1 O1 91.50(12) . . ?
N2 Ni1 O1 135.82(10) . . ?
N1 Ni1 O1 70.83(10) . . ?
O2 Ni1 O1 64.37(9) . . ?
C16 O1 C15 113.6(3) . . ?
C16 O1 Ni1 110.7(2) . . ?
C15 O1 Ni1 114.4(2) . . ?
C6 C1 C2 121.0(3) . . ?
C6 C1 N3 118.8(3) . . ?
C2 C1 N3 120.1(3) . . ?
C17 N1 C8 109.5(3) . . ?
C17 N1 C7 107.1(3) . . ?
C8 N1 C7 110.1(3) . . ?
C17 N1 Ni1 111.7(2) . . ?
C8 N1 Ni1 102.6(2) . . ?
C7 N1 Ni1 115.8(2) . . ?
O4 Cl1 O6 110.4(2) . . ?
O4 Cl1 O5 110.1(3) . . ?
O6 Cl1 O5 108.8(3) . . ?
O4 Cl1 O7 112.4(3) . . ?
O6 Cl1 O7 108.6(2) . . ?
O5 Cl1 O7 106.3(3) . . ?
C13 O2 C14 113.0(3) . . ?
C13 O2 Ni1 114.4(2) . . ?
C14 O2 Ni1 124.4(2) . . ?
C12 N2 C11 109.5(3) . . ?
C12 N2 C18 111.2(3) . . ?
C11 N2 C18 107.4(3) . . ?
C12 N2 Ni1 111.4(2) . . ?
C11 N2 Ni1 103.9(2) . . ?
C18 N2 Ni1 113.0(2) . . ?
C3 C2 C1 119.9(4) . . ?
C3 C2 H2 120.0 . . ?
C1 C2 H2 120.0 . . ?
O8 Cl2 O10 108.8(2) . . ?
O8 Cl2 O9 110.1(2) . . ?
O10 Cl2 O9 111.1(2) . . ?
O8 Cl2 O11 109.3(2) . . ?
O10 Cl2 O11 110.2(2) . . ?
O9 Cl2 O11 107.44(19) . . ?
C9 O3 C10 117.8(3) . . ?
C9 O3 Ni1 122.9(2) . . ?
C10 O3 Ni1 119.3(2) . . ?
C1 N3 Ni1 116.0(2) . . ?
C1 N3 H3A 109(3) . . ?
Ni1 N3 H3A 99(3) . . ?
C1 N3 H3B 112(3) . . ?
Ni1 N3 H3B 113(3) . . ?
H3A N3 H3B 106(4) . . ?
C4 C3 C2 120.0(4) . . ?
C4 C3 H3 120.0 . . ?
C2 C3 H3 120.0 . . ?
C24 N4 Ni1 115.0(2) . . ?
C24 N4 H4A 102(2) . . ?
Ni1 N4 H4A 105(2) . . ?
C24 N4 H4B 106(3) . . ?
Ni1 N4 H4B 110(3) . . ?
H4A N4 H4B 118(4) . . ?
C3 C4 C5 120.8(4) . . ?
C3 C4 H4 119.6 . . ?
C5 C4 H4 119.6 . . ?
C4 C5 C6 120.3(4) . . ?
C4 C5 H5 119.9 . . ?
C6 C5 H5 119.9 . . ?
C1 C6 C5 118.0(3) . . ?
C1 C6 C7 120.5(3) . . ?
C5 C6 C7 121.4(3) . . ?
C6 C7 N1 115.9(3) . . ?
C6 C7 H7A 108.3 . . ?
N1 C7 H7A 108.3 . . ?
C6 C7 H7B 108.3 . . ?
N1 C7 H7B 108.3 . . ?
H7A C7 H7B 107.4 . . ?
N1 C8 C9 112.4(3) . . ?
N1 C8 H8A 109.1 . . ?
C9 C8 H8A 109.1 . . ?
N1 C8 H8B 109.1 . . ?
C9 C8 H8B 109.1 . . ?
H8A C8 H8B 107.9 . . ?
O3 C9 C8 107.2(3) . . ?
O3 C9 H9A 110.3 . . ?
C8 C9 H9A 110.3 . . ?
O3 C9 H9B 110.3 . . ?
C8 C9 H9B 110.3 . . ?
H9A C9 H9B 108.5 . . ?
O3 C10 C11 105.9(3) . . ?
O3 C10 H10A 110.6 . . ?
C11 C10 H10A 110.6 . . ?
O3 C10 H10B 110.6 . . ?
C11 C10 H10B 110.6 . . ?
H10A C10 H10B 108.7 . . ?
N2 C11 C10 112.7(3) . . ?
N2 C11 H11A 109.1 . . ?
C10 C11 H11A 109.1 . . ?
N2 C11 H11B 109.1 . . ?
C10 C11 H11B 109.1 . . ?
H11A C11 H11B 107.8 . . ?
N2 C12 C13 113.6(3) . . ?
N2 C12 H12A 108.9 . . ?
C13 C12 H12A 108.9 . . ?
N2 C12 H12B 108.9 . . ?
C13 C12 H12B 108.9 . . ?
H12A C12 H12B 107.7 . . ?
O2 C13 C12 108.0(3) . . ?
O2 C13 H13A 110.1 . . ?
C12 C13 H13A 110.1 . . ?
O2 C13 H13B 110.1 . . ?
C12 C13 H13B 110.1 . . ?
H13A C13 H13B 108.4 . . ?
O2 C14 C15 107.0(3) . . ?
O2 C14 H14A 110.3 . . ?
C15 C14 H14A 110.3 . . ?
O2 C14 H14B 110.3 . . ?
C15 C14 H14B 110.3 . . ?
H14A C14 H14B 108.6 . . ?
O1 C15 C14 107.6(3) . . ?
O1 C15 H15A 110.2 . . ?
C14 C15 H15A 110.2 . . ?
O1 C15 H15B 110.2 . . ?
C14 C15 H15B 110.2 . . ?
H15A C15 H15B 108.5 . . ?
O1 C16 C17 108.1(3) . . ?
O1 C16 H16A 110.1 . . ?
C17 C16 H16A 110.1 . . ?
O1 C16 H16B 110.1 . . ?
C17 C16 H16B 110.1 . . ?
H16A C16 H16B 108.4 . . ?
N1 C17 C16 111.9(3) . . ?
N1 C17 H17A 109.2 . . ?
C16 C17 H17A 109.2 . . ?
N1 C17 H17B 109.2 . . ?
C16 C17 H17B 109.2 . . ?
H17A C17 H17B 107.9 . . ?
N2 C18 C19 112.8(3) . . ?
N2 C18 H18A 109.0 . . ?
C19 C18 H18A 109.0 . . ?
N2 C18 H18B 109.0 . . ?
C19 C18 H18B 109.0 . . ?
H18A C18 H18B 107.8 . . ?
C24 C19 C20 119.0(3) . . ?
C24 C19 C18 120.1(3) . . ?
C20 C19 C18 120.8(3) . . ?
C21 C20 C19 120.1(4) . . ?
C21 C20 H20 120.0 . . ?
C19 C20 H20 120.0 . . ?
C22 C21 C20 121.0(4) . . ?
C22 C21 H21 119.5 . . ?
C20 C21 H21 119.5 . . ?
C21 C22 C23 119.7(4) . . ?
C21 C22 H22 120.2 . . ?
C23 C22 H22 120.2 . . ?
C22 C23 C24 119.7(4) . . ?
C22 C23 H23 120.2 . . ?
C24 C23 H23 120.2 . . ?
C19 C24 C23 120.4(3) . . ?
C19 C24 N4 118.6(3) . . ?
C23 C24 N4 120.9(3) . . ?

loop_
_geom_bond_atom_site_label_1
_geom_bond_atom_site_label_2
_geom_bond_distance
_geom_bond_site_symmetry_2
_geom_bond_publ_flag
Ni1 O3 2.064(2) . ?
Ni1 N4 2.092(3) . ?
Ni1 N3 2.100(3) . ?
Ni1 N2 2.146(3) . ?
Ni1 N1 2.309(3) . ?
Ni1 O2 2.331(2) . ?
Ni1 O1 2.554(3) . ?
O1 C16 1.412(5) . ?
O1 C15 1.416(5) . ?
C1 C6 1.379(5) . ?
C1 C2 1.385(5) . ?
C1 N3 1.437(4) . ?
N1 C17 1.489(5) . ?
N1 C8 1.496(5) . ?
N1 C7 1.508(4) . ?
Cl1 O4 1.382(4) . ?
Cl1 O6 1.401(3) . ?
Cl1 O5 1.404(4) . ?
Cl1 O7 1.442(4) . ?
O2 C13 1.416(4) . ?
O2 C14 1.417(4) . ?
N2 C12 1.479(4) . ?
N2 C11 1.492(4) . ?
N2 C18 1.500(4) . ?
C2 C3 1.382(5) . ?
C2 H2 0.9300 . ?
Cl2 O8 1.403(3) . ?
Cl2 O10 1.411(3) . ?
Cl2 O9 1.427(3) . ?
Cl2 O11 1.429(3) . ?
O3 C9 1.416(4) . ?
O3 C10 1.433(5) . ?
N3 H3A 0.84(4) . ?
N3 H3B 0.83(4) . ?
C3 C4 1.360(6) . ?
C3 H3 0.9300 . ?
N4 C24 1.444(4) . ?
N4 H4A 0.95(4) . ?
N4 H4B 0.87(4) . ?
C4 C5 1.378(6) . ?
C4 H4 0.9300 . ?
C5 C6 1.409(5) . ?
C5 H5 0.9300 . ?
C6 C7 1.494(5) . ?
C7 H7A 0.9700 . ?
C7 H7B 0.9700 . ?
C8 C9 1.498(6) . ?
C8 H8A 0.9700 . ?
C8 H8B 0.9700 . ?
C9 H9A 0.9700 . ?
C9 H9B 0.9700 . ?
C10 C11 1.498(6) . ?
C10 H10A 0.9700 . ?
C10 H10B 0.9700 . ?
C11 H11A 0.9700 . ?
C11 H11B 0.9700 . ?
C12 C13 1.522(5) . ?
C12 H12A 0.9700 . ?
C12 H12B 0.9700 . ?
C13 H13A 0.9700 . ?
C13 H13B 0.9700 . ?
C14 C15 1.495(6) . ?
C14 H14A 0.9700 . ?
C14 H14B 0.9700 . ?
C15 H15A 0.9700 . ?
C15 H15B 0.9700 . ?
C16 C17 1.493(6) . ?
C16 H16A 0.9700 . ?
C16 H16B 0.9700 . ?
C17 H17A 0.9700 . ?
C17 H17B 0.9700 . ?
C18 C19 1.501(5) . ?
C18 H18A 0.9700 . ?
C18 H18B 0.9700 . ?
C19 C24 1.375(5) . ?
C19 C20 1.393(5) . ?
C20 C21 1.378(6) . ?
C20 H20 0.9300 . ?
C21 C22 1.362(6) . ?
C21 H21 0.9300 . ?
C22 C23 1.387(6) . ?
C22 H22 0.9300 . ?
C23 C24 1.393(5) . ?
C23 H23 0.9300 . ?

loop_
_geom_hbond_atom_site_label_D
_geom_hbond_atom_site_label_H
_geom_hbond_atom_site_label_A
_geom_hbond_distance_DH
_geom_hbond_distance_HA
_geom_hbond_distance_DA
_geom_hbond_angle_DHA
_geom_hbond_site_symmetry_A
N4 H4A O7 0.95(4) 2.19(4) 3.128(5) 169(3) 4_565
N3 H3B O11 0.83(4) 2.20(4) 3.007(4) 166(4) 4_575

loop_
_geom_torsion_atom_site_label_1
_geom_torsion_atom_site_label_2
_geom_torsion_atom_site_label_3
_geom_torsion_atom_site_label_4
_geom_torsion
_geom_torsion_site_symmetry_1
_geom_torsion_site_symmetry_2
_geom_torsion_site_symmetry_3
_geom_torsion_site_symmetry_4
_geom_torsion_publ_flag
O3 Ni1 O1 C16 31.6(3) . . . . ?
N4 Ni1 O1 C16 109.4(3) . . . . ?
N3 Ni1 O1 C16 -72.0(3) . . . . ?
N2 Ni1 O1 C16 -175.5(2) . . . . ?
N1 Ni1 O1 C16 10.6(2) . . . . ?
O2 Ni1 O1 C16 -148.3(3) . . . . ?
O3 Ni1 O1 C15 161.5(2) . . . . ?
N4 Ni1 O1 C15 -120.7(3) . . . . ?
N3 Ni1 O1 C15 58.0(3) . . . . ?
N2 Ni1 O1 C15 -45.6(3) . . . . ?
N1 Ni1 O1 C15 140.5(3) . . . . ?
O2 Ni1 O1 C15 -18.4(2) . . . . ?
O3 Ni1 N1 C17 -147.6(3) . . . . ?
N4 Ni1 N1 C17 -54.9(3) . . . . ?
N3 Ni1 N1 C17 113.5(3) . . . . ?
N2 Ni1 N1 C17 -151.1(3) . . . . ?
O2 Ni1 N1 C17 45.0(3) . . . . ?
O1 Ni1 N1 C17 19.6(2) . . . . ?
O3 Ni1 N1 C8 -30.5(2) . . . . ?
N4 Ni1 N1 C8 62.3(2) . . . . ?
N3 Ni1 N1 C8 -129.3(2) . . . . ?
N2 Ni1 N1 C8 -33.9(4) . . . . ?
O2 Ni1 N1 C8 162.1(2) . . . . ?
O1 Ni1 N1 C8 136.8(2) . . . . ?
O3 Ni1 N1 C7 89.4(2) . . . . ?
N4 Ni1 N1 C7 -177.8(3) . . . . ?
N3 Ni1 N1 C7 -9.4(2) . . . . ?
N2 Ni1 N1 C7 86.0(3) . . . . ?
O2 Ni1 N1 C7 -78.0(3) . . . . ?
O1 Ni1 N1 C7 -103.3(2) . . . . ?
O3 Ni1 O2 C13 21.2(3) . . . . ?
N4 Ni1 O2 C13 -86.2(2) . . . . ?
N3 Ni1 O2 C13 103.8(2) . . . . ?
N2 Ni1 O2 C13 2.0(2) . . . . ?
N1 Ni1 O2 C13 174.5(2) . . . . ?
O1 Ni1 O2 C13 -158.8(3) . . . . ?
O3 Ni1 O2 C14 167.5(3) . . . . ?
N4 Ni1 O2 C14 60.0(3) . . . . ?
N3 Ni1 O2 C14 -110.0(3) . . . . ?
N2 Ni1 O2 C14 148.2(3) . . . . ?
N1 Ni1 O2 C14 -39.3(3) . . . . ?
O1 Ni1 O2 C14 -12.6(3) . . . . ?
O3 Ni1 N2 C12 -149.1(2) . . . . ?
N4 Ni1 N2 C12 117.1(2) . . . . ?
N3 Ni1 N2 C12 -53.9(2) . . . . ?
N1 Ni1 N2 C12 -145.7(3) . . . . ?
O2 Ni1 N2 C12 21.8(2) . . . . ?
O1 Ni1 N2 C12 46.9(3) . . . . ?
O3 Ni1 N2 C11 -31.3(2) . . . . ?
N4 Ni1 N2 C11 -125.1(2) . . . . ?
N3 Ni1 N2 C11 63.9(2) . . . . ?
N1 Ni1 N2 C11 -27.9(3) . . . . ?
O2 Ni1 N2 C11 139.6(2) . . . . ?
O1 Ni1 N2 C11 164.7(2) . . . . ?
O3 Ni1 N2 C18 84.8(2) . . . . ?
N4 Ni1 N2 C18 -9.0(2) . . . . ?
N3 Ni1 N2 C18 -180.0(2) . . . . ?
N1 Ni1 N2 C18 88.2(3) . . . . ?
O2 Ni1 N2 C18 -104.3(2) . . . . ?
O1 Ni1 N2 C18 -79.1(2) . . . . ?
C6 C1 C2 C3 1.2(6) . . . . ?
N3 C1 C2 C3 -176.2(3) . . . . ?
N4 Ni1 O3 C9 -81.4(3) . . . . ?
N3 Ni1 O3 C9 92.8(3) . . . . ?
N2 Ni1 O3 C9 -170.1(3) . . . . ?
N1 Ni1 O3 C9 11.5(3) . . . . ?
O2 Ni1 O3 C9 170.8(2) . . . . ?
O1 Ni1 O3 C9 -9.1(4) . . . . ?
N4 Ni1 O3 C10 100.6(3) . . . . ?
N3 Ni1 O3 C10 -85.2(3) . . . . ?
N2 Ni1 O3 C10 11.8(3) . . . . ?
N1 Ni1 O3 C10 -166.5(3) . . . . ?
O2 Ni1 O3 C10 -7.2(4) . . . . ?
O1 Ni1 O3 C10 172.9(2) . . . . ?
C6 C1 N3 Ni1 -59.6(4) . . . . ?
C2 C1 N3 Ni1 117.9(3) . . . . ?
O3 Ni1 N3 C1 -17.1(3) . . . . ?
N4 Ni1 N3 C1 133.7(5) . . . . ?
N2 Ni1 N3 C1 -95.8(3) . . . . ?
N1 Ni1 N3 C1 56.9(3) . . . . ?
O2 Ni1 N3 C1 -169.1(3) . . . . ?
O1 Ni1 N3 C1 127.4(3) . . . . ?
C1 C2 C3 C4 -1.0(6) . . . . ?
O3 Ni1 N4 C24 -122.5(3) . . . . ?
N3 Ni1 N4 C24 86.6(7) . . . . ?
N2 Ni1 N4 C24 -44.6(3) . . . . ?
N1 Ni1 N4 C24 162.3(3) . . . . ?
O2 Ni1 N4 C24 30.9(3) . . . . ?
O1 Ni1 N4 C24 93.0(3) . . . . ?
C2 C3 C4 C5 -0.4(7) . . . . ?
C3 C4 C5 C6 1.7(6) . . . . ?
C2 C1 C6 C5 0.1(5) . . . . ?
N3 C1 C6 C5 177.5(3) . . . . ?
C2 C1 C6 C7 176.2(3) . . . . ?
N3 C1 C6 C7 -6.4(5) . . . . ?
C4 C5 C6 C1 -1.5(5) . . . . ?
C4 C5 C6 C7 -177.6(3) . . . . ?
C1 C6 C7 N1 60.0(4) . . . . ?
C5 C6 C7 N1 -124.1(4) . . . . ?
C17 N1 C7 C6 -165.1(3) . . . . ?
C8 N1 C7 C6 76.0(4) . . . . ?
Ni1 N1 C7 C6 -39.7(4) . . . . ?
C17 N1 C8 C9 166.9(3) . . . . ?
C7 N1 C8 C9 -75.6(4) . . . . ?
Ni1 N1 C8 C9 48.2(3) . . . . ?
C10 O3 C9 C8 -170.5(3) . . . . ?
Ni1 O3 C9 C8 11.5(4) . . . . ?
N1 C8 C9 O3 -41.5(4) . . . . ?
C9 O3 C10 C11 -166.6(3) . . . . ?
Ni1 O3 C10 C11 11.5(4) . . . . ?
C12 N2 C11 C10 168.7(3) . . . . ?
C18 N2 C11 C10 -70.4(4) . . . . ?
Ni1 N2 C11 C10 49.6(4) . . . . ?
O3 C10 C11 N2 -41.0(4) . . . . ?
C11 N2 C12 C13 -158.5(3) . . . . ?
C18 N2 C12 C13 83.0(4) . . . . ?
Ni1 N2 C12 C13 -44.1(4) . . . . ?
C14 O2 C13 C12 -174.2(3) . . . . ?
Ni1 O2 C13 C12 -24.0(3) . . . . ?
N2 C12 C13 O2 44.5(4) . . . . ?
C13 O2 C14 C15 -174.4(3) . . . . ?
Ni1 O2 C14 C15 39.0(4) . . . . ?
C16 O1 C15 C14 171.8(3) . . . . ?
Ni1 O1 C15 C14 43.4(4) . . . . ?
O2 C14 C15 O1 -50.7(4) . . . . ?
C15 O1 C16 C17 -168.3(3) . . . . ?
Ni1 O1 C16 C17 -38.0(4) . . . . ?
C8 N1 C17 C16 -162.4(3) . . . . ?
C7 N1 C17 C16 78.3(4) . . . . ?
Ni1 N1 C17 C16 -49.5(4) . . . . ?
O1 C16 C17 N1 59.0(4) . . . . ?
C12 N2 C18 C19 -68.2(4) . . . . ?
C11 N2 C18 C19 172.1(3) . . . . ?
Ni1 N2 C18 C19 58.0(3) . . . . ?
N2 C18 C19 C24 -63.0(4) . . . . ?
N2 C18 C19 C20 115.9(4) . . . . ?
C24 C19 C20 C21 3.2(5) . . . . ?
C18 C19 C20 C21 -175.7(3) . . . . ?
C19 C20 C21 C22 -0.7(6) . . . . ?
C20 C21 C22 C23 -1.5(6) . . . . ?
C21 C22 C23 C24 1.2(6) . . . . ?
C20 C19 C24 C23 -3.5(5) . . . . ?
C18 C19 C24 C23 175.4(3) . . . . ?
C20 C19 C24 N4 179.7(3) . . . . ?
C18 C19 C24 N4 -1.4(5) . . . . ?
C22 C23 C24 C19 1.3(6) . . . . ?
C22 C23 C24 N4 178.1(3) . . . . ?
Ni1 N4 C24 C19 56.7(4) . . . . ?
Ni1 N4 C24 C23 -120.0(3) . . . . ?
